data_7206489
loop_
_publ_author_name
'Lemmerer, Andreas'
'Bernstein, Joel'
'Kahlenberg, Volker'

_publ_section_title
;
 Covalent assistance in supramolecular synthesis: in situ modification
 and masking of the hydrogen bonding functionality of the
 supramolecular reagent isoniazid in co-crystals
;
_journal_issue 19
_journal_name_full CrystEngComm
_journal_page_first 5692
_journal_paper_doi 10.1039/c1ce05152k
_journal_volume 13
_journal_year 2011
_chemical_formula_moiety 'C11 H13 N3 O, C7 H6 O3'
_chemical_formula_sum 'C18 H19 N3 O4'
_chemical_formula_weight 341.36
_chemical_name_systematic
;
(N'-(cyclopentylidene)isonicotinohydrazide) .(3-hydroxybenzoic acid)
;
_space_group_IT_number 14
_symmetry_cell_setting monoclinic
_symmetry_space_group_name_Hall '-P 2ybc'
_symmetry_space_group_name_H-M 'P 1 21/c 1'
_atom_sites_solution_hydrogens geom
_atom_sites_solution_primary direct
_atom_sites_solution_secondary difmap
_audit_conform_dict_location ftp://ftp.iucr.org/pub/cif_core.dic
_audit_conform_dict_name cif_core.dic
_audit_conform_dict_version 2.3
_audit_creation_date 2010-03-20T07:32:37-00:00
_audit_creation_method 'WinGX routine CIF_UPDATE'
_cell_angle_alpha 90
_cell_angle_beta 98.644(2)
_cell_angle_gamma 90
_cell_formula_units_Z 4
_cell_length_a 19.7268(4)
_cell_length_b 8.3772(2)
_cell_length_c 10.1372(2)
_cell_measurement_reflns_used 4911
_cell_measurement_temperature 173(2)
_cell_measurement_theta_max 28.5863
_cell_measurement_theta_min 3.162
_cell_volume 1656.20(6)
_computing_cell_refinement
;
CrysAlisPro, Oxford Diffraction Ltd.,
Version 1.171.33.32 (release 27-01-2009 CrysAlis171 .NET)
(compiled Jan 27 2009,14:17:37)
;
_computing_data_collection
;
CrysAlisPro, Oxford Diffraction Ltd.,
Version 1.171.33.32 (release 27-01-2009 CrysAlis171 .NET)
(compiled Jan 27 2009,14:17:37)
;
_computing_data_reduction
;
CrysAlisPro, Oxford Diffraction Ltd.,
Version 1.171.33.32 (release 27-01-2009 CrysAlis171 .NET)
(compiled Jan 27 2009,14:17:37)
;
_computing_molecular_graphics
;
Ortep-3 for Windows (Farrugia, 1997) and DIAMOND (Brandenburg, 1999)
;
_computing_publication_material
;
WinGX publication routines (Farrugia, 1999) and PLATON (Spek, 2003)
;
_computing_structure_refinement 'SHELXL-97 (Sheldrick, 2008)'
_computing_structure_solution 'SHELXS-97 (Sheldrick, 2008)'
_diffrn_ambient_temperature 173(2)
_diffrn_detector_area_resol_mean 10.3822
_diffrn_measured_fraction_theta_full 0.999
_diffrn_measured_fraction_theta_max 0.999
_diffrn_measurement_device_type 'Goniometer Xcalibur, detector: Ruby (Gemini ultra Mo)'
_diffrn_measurement_method '\w scans'
_diffrn_radiation_monochromator graphite
_diffrn_radiation_type MoK\a
_diffrn_radiation_wavelength 0.71073
_diffrn_reflns_av_R_equivalents 0.0235
_diffrn_reflns_av_unetI/netI 0.0333
_diffrn_reflns_limit_h_max 22
_diffrn_reflns_limit_h_min -23
_diffrn_reflns_limit_k_max 10
_diffrn_reflns_limit_k_min -10
_diffrn_reflns_limit_l_max 12
_diffrn_reflns_limit_l_min -8
_diffrn_reflns_number 10130
_diffrn_reflns_theta_full 25.5
_diffrn_reflns_theta_max 25.5
_diffrn_reflns_theta_min 3.17
_diffrn_standards_number 0
_exptl_absorpt_coefficient_mu 0.098
_exptl_absorpt_correction_T_max 0.9902
_exptl_absorpt_correction_T_min 0.9524
_exptl_absorpt_correction_type multi-scan
_exptl_absorpt_process_details
;
CrysAlis RED, Oxford Diffraction Ltd.,
Version 1.171.33.32 (release 27-01-2009 CrysAlis171 .NET)
(compiled Jan 27 2009,14:17:37)
Empirical absorption correction using spherical harmonics,
implemented in SCALE3 ABSPACK scaling algorithm.
;
_exptl_crystal_colour colourless
_exptl_crystal_density_diffrn 1.369
_exptl_crystal_density_method 'not measured'
_exptl_crystal_description plate
_exptl_crystal_F_000 720
_exptl_crystal_size_max 0.5
_exptl_crystal_size_mid 0.4
_exptl_crystal_size_min 0.1
_refine_diff_density_max 0.195
_refine_diff_density_min -0.177
_refine_diff_density_rms 0.036
_refine_ls_extinction_method none
_refine_ls_goodness_of_fit_ref 0.975
_refine_ls_hydrogen_treatment mixed
_refine_ls_matrix_type full
_refine_ls_number_parameters 245
_refine_ls_number_reflns 3073
_refine_ls_number_restraints 84
_refine_ls_restrained_S_all 0.983
_refine_ls_R_factor_all 0.0455
_refine_ls_R_factor_gt 0.0333
_refine_ls_shift/su_max 0.001
_refine_ls_shift/su_mean 0
_refine_ls_structure_factor_coef Fsqd
_refine_ls_weighting_details 'calc w=1/[\s^2^(Fo^2^)+(0.0515P)^2^] where P=(Fo^2^+2Fc^2^)/3'
_refine_ls_weighting_scheme calc
_refine_ls_wR_factor_gt 0.0834
_refine_ls_wR_factor_ref 0.0855
_reflns_number_gt 2285
_reflns_number_total 3073
_reflns_threshold_expression >2sigma(I)
_cod_data_source_file c1ce05152k.txt
_cod_data_source_block 4
_cod_depositor_comments
;
The following automatic conversions were performed:

'_symmetry_cell_setting' value 'Monoclinic' changed to 'monoclinic'
according to /home/saulius/struct/CIF-dictionaries/cif_core.dic
dictionary named 'cif_core.dic' version 2.4.1 from 2010-06-29.

Automatic conversion script
Id: cif_fix_values 1715 2011-07-08 13:25:40Z adriana 
;
_cod_original_sg_symbol_H-M P2(1)/c
_cod_database_code 7206489

loop_
_symmetry_equiv_pos_as_xyz
'x, y, z'
'-x, y+1/2, -z+1/2'
'-x, -y, -z'
'x, -y-1/2, z-1/2'

loop_
_atom_site_label
_atom_site_type_symbol
_atom_site_fract_x
_atom_site_fract_y
_atom_site_fract_z
_atom_site_U_iso_or_equiv
_atom_site_adp_type
_atom_site_occupancy
_atom_site_symmetry_multiplicity
_atom_site_calc_flag
_atom_site_refinement_flags
_atom_site_disorder_assembly
_atom_site_disorder_group
C1 C 0.29469(6) 0.66684(15) 0.35701(14) 0.0236(3) Uani 1 1 d . . .
C2 C 0.25320(6) 0.55452(15) 0.40687(13) 0.0222(3) Uani 1 1 d . . .
H2A H 0.2685 0.5035 0.4897 0.027 Uiso 1 1 calc R . .
C3 C 0.18948(6) 0.51689(15) 0.33578(14) 0.0225(3) Uani 1 1 d . . .
C4 C 0.16853(7) 0.58852(16) 0.21351(14) 0.0278(3) Uani 1 1 d . . .
H4 H 0.1255 0.5613 0.1634 0.033 Uiso 1 1 calc R . .
C5 C 0.20993(7) 0.69937(17) 0.16404(15) 0.0315(4) Uani 1 1 d . . .
H5 H 0.1951 0.7477 0.0799 0.038 Uiso 1 1 calc R . .
C6 C 0.27266(7) 0.74075(16) 0.23559(14) 0.0284(3) Uani 1 1 d . . .
H6 H 0.3004 0.819 0.202 0.034 Uiso 1 1 calc R . .
C7 C 0.36427(7) 0.70320(16) 0.43135(14) 0.0262(3) Uani 1 1 d . . .
O1 O 0.38539(5) 0.59885(11) 0.52548(10) 0.0315(3) Uani 1 1 d . . .
H1 H 0.4344(9) 0.6210(19) 0.5642(17) 0.047 Uiso 1 1 d . . .
O2 O 0.39799(5) 0.81727(12) 0.40576(12) 0.0432(3) Uani 1 1 d . . .
O3 O 0.14651(5) 0.40916(12) 0.38080(10) 0.0288(3) Uani 1 1 d . . .
H3 H 0.1636(8) 0.3812(19) 0.4619(19) 0.043 Uiso 1 1 d . . .
C8 C 0.64515(6) 0.70734(15) 0.76370(13) 0.0208(3) Uani 1 1 d . . .
C9 C 0.61549(6) 0.80314(16) 0.65949(14) 0.0241(3) Uani 1 1 d . . .
H9 H 0.6398 0.8914 0.631 0.029 Uiso 1 1 calc R . .
C10 C 0.55000(6) 0.76813(16) 0.59774(14) 0.0264(3) Uani 1 1 d . . .
H10 H 0.53 0.8342 0.5262 0.032 Uiso 1 1 calc R . .
C11 C 0.54278(7) 0.55380(17) 0.73367(15) 0.0303(4) Uani 1 1 d . . .
H11 H 0.5174 0.4657 0.7594 0.036 Uiso 1 1 calc R . .
C12 C 0.60748(7) 0.57941(16) 0.80112(14) 0.0260(3) Uani 1 1 d . . .
H12 H 0.6262 0.511 0.8721 0.031 Uiso 1 1 calc R . .
C13 C 0.71462(6) 0.73897(15) 0.84181(13) 0.0212(3) Uani 1 1 d . . .
C14 C 0.86615(6) 0.92428(16) 0.78291(14) 0.0251(3) Uani 1 1 d DU A .
C15 C 0.85812(7) 0.98720(17) 0.64280(14) 0.0285(3) Uani 1 1 d DU A .
H15A H 0.8246 1.0759 0.6304 0.034 Uiso 1 1 calc R . .
H15B H 0.8427 0.9019 0.5775 0.034 Uiso 1 1 calc R . .
C16 C 0.92968(8) 1.0454(3) 0.62722(17) 0.0528(5) Uani 1 1 d DU . .
H16A H 0.9553 0.9613 0.5871 0.063 Uiso 0.810(11) 1 calc PR A 1
H16B H 0.9271 1.1416 0.5699 0.063 Uiso 0.810(11) 1 calc PR A 1
H16C H 0.9432 0.9948 0.5468 0.063 Uiso 0.190(11) 1 d PR A 2
H16D H 0.9277 1.1621 0.6117 0.063 Uiso 0.190(11) 1 d PR A 2
C17A C 0.96375(18) 1.0837(5) 0.7664(2) 0.0373(8) Uani 0.810(11) 1 d PDU A 1
H17A H 0.9514 1.1926 0.7924 0.045 Uiso 0.810(11) 1 calc PR A 1
H17B H 1.0142 1.0767 0.7729 0.045 Uiso 0.810(11) 1 calc PR A 1
C17B C 0.9786(4) 1.019(3) 0.7503(9) 0.049(3) Uani 0.190(11) 1 d PDU A 2
H17C H 1.0023 1.1203 0.7798 0.059 Uiso 0.190(11) 1 calc PR A 2
H17D H 1.0135 0.9393 0.7349 0.059 Uiso 0.190(11) 1 calc PR A 2
C18 C 0.93731(7) 0.96053(19) 0.85403(16) 0.0358(4) Uani 1 1 d DU . .
H18A H 0.9357 1.0036 0.9445 0.043 Uiso 0.810(11) 1 calc PR A 1
H18B H 0.9664 0.8637 0.8616 0.043 Uiso 0.810(11) 1 calc PR A 1
H18C H 0.9586 0.8651 0.9006 0.043 Uiso 0.190(11) 1 d PR A 2
H18D H 0.9365 1.048 0.9194 0.043 Uiso 0.190(11) 1 d PR A 2
N1 N 0.51354(5) 0.64620(14) 0.63368(12) 0.0273(3) Uani 1 1 d . . .
N2 N 0.75844(5) 0.82170(13) 0.77641(12) 0.0225(3) Uani 1 1 d . A .
H2 H 0.7509(7) 0.8316(16) 0.6923(16) 0.027 Uiso 1 1 d . . .
N3 N 0.82314(5) 0.85431(13) 0.84578(11) 0.0241(3) Uani 1 1 d . . .
O4 O 0.72915(5) 0.69647(11) 0.95837(9) 0.0275(2) Uani 1 1 d . . .

loop_
_atom_site_aniso_label
_atom_site_aniso_U_11
_atom_site_aniso_U_22
_atom_site_aniso_U_33
_atom_site_aniso_U_23
_atom_site_aniso_U_13
_atom_site_aniso_U_12
C1 0.0249(7) 0.0207(7) 0.0258(8) -0.0025(6) 0.0061(6) 0.0038(6)
C2 0.0235(7) 0.0243(7) 0.0182(7) -0.0013(6) 0.0015(6) 0.0022(6)
C3 0.0235(7) 0.0237(7) 0.0211(8) -0.0024(6) 0.0062(6) 0.0013(6)
C4 0.0250(7) 0.0338(8) 0.0228(8) -0.0009(6) -0.0019(6) 0.0010(6)
C5 0.0368(8) 0.0339(8) 0.0225(8) 0.0055(6) 0.0004(7) 0.0042(7)
C6 0.0331(8) 0.0241(7) 0.0288(9) 0.0024(6) 0.0071(6) 0.0004(6)
C7 0.0257(7) 0.0237(7) 0.0297(9) -0.0023(6) 0.0057(6) 0.0006(6)
O1 0.0224(5) 0.0370(6) 0.0331(6) 0.0070(5) -0.0021(4) -0.0056(4)
O2 0.0356(6) 0.0323(6) 0.0588(8) 0.0101(5) -0.0022(5) -0.0108(5)
O3 0.0241(5) 0.0401(6) 0.0212(6) 0.0031(4) 0.0000(4) -0.0073(4)
C8 0.0207(7) 0.0221(7) 0.0204(7) -0.0036(6) 0.0058(6) 0.0013(5)
C9 0.0214(7) 0.0241(7) 0.0271(8) 0.0008(6) 0.0050(6) -0.0017(6)
C10 0.0241(7) 0.0293(7) 0.0253(8) 0.0019(6) 0.0025(6) 0.0018(6)
C11 0.0280(7) 0.0307(8) 0.0327(9) 0.0023(7) 0.0061(7) -0.0078(6)
C12 0.0278(7) 0.0256(7) 0.0245(8) 0.0035(6) 0.0041(6) -0.0001(6)
C13 0.0223(7) 0.0192(7) 0.0221(8) -0.0027(5) 0.0034(6) 0.0023(5)
C14 0.0207(7) 0.0314(8) 0.0227(8) -0.0049(6) 0.0021(6) -0.0001(6)
C15 0.0240(7) 0.0367(8) 0.0241(8) 0.0000(6) 0.0016(6) -0.0056(6)
C16 0.0343(9) 0.0899(14) 0.0336(10) 0.0062(9) 0.0034(7) -0.0240(9)
C17A 0.0138(13) 0.0512(17) 0.0450(13) 0.0050(11) -0.0013(9) -0.0038(11)
C17B 0.008(3) 0.071(8) 0.068(6) 0.035(6) 0.005(3) 0.017(4)
C18 0.0206(7) 0.0573(10) 0.0283(9) -0.0033(7) 0.0003(6) -0.0052(7)
N1 0.0227(6) 0.0327(7) 0.0267(7) -0.0025(5) 0.0044(5) -0.0036(5)
N2 0.0189(6) 0.0313(6) 0.0163(6) -0.0010(5) -0.0007(5) -0.0026(5)
N3 0.0172(6) 0.0325(6) 0.0215(7) -0.0040(5) -0.0006(5) -0.0014(5)
O4 0.0259(5) 0.0343(5) 0.0220(6) 0.0037(4) 0.0020(4) 0.0005(4)

loop_
_atom_type_symbol
_atom_type_description
_atom_type_scat_dispersion_real
_atom_type_scat_dispersion_imag
_atom_type_scat_source
C C 0.0033 0.0016 'International Tables Vol C Tables 4.2.6.8 and 6.1.1.4'
H H 0 0 'International Tables Vol C Tables 4.2.6.8 and 6.1.1.4'
N N 0.0061 0.0033 'International Tables Vol C Tables 4.2.6.8 and 6.1.1.4'
O O 0.0106 0.006 'International Tables Vol C Tables 4.2.6.8 and 6.1.1.4'

loop_
_geom_angle_atom_site_label_1
_geom_angle_atom_site_label_2
_geom_angle_atom_site_label_3
_geom_angle
C6 C1 C2 120.07(12)
C6 C1 C7 119.85(12)
C2 C1 C7 120.03(12)
C3 C2 C1 120.09(12)
C3 C2 H2A 120
C1 C2 H2A 120
O3 C3 C4 118.05(11)
O3 C3 C2 122.47(12)
C4 C3 C2 119.48(12)
C5 C4 C3 120.27(12)
C5 C4 H4 119.9
C3 C4 H4 119.9
C4 C5 C6 120.70(13)
C4 C5 H5 119.6
C6 C5 H5 119.6
C5 C6 C1 119.36(13)
C5 C6 H6 120.3
C1 C6 H6 120.3
O2 C7 O1 123.66(12)
O2 C7 C1 122.93(12)
O1 C7 C1 113.40(12)
C7 O1 H1 110.0(9)
C3 O3 H3 108.8(10)
C9 C8 C12 118.27(12)
C9 C8 C13 123.25(12)
C12 C8 C13 118.43(12)
C10 C9 C8 118.85(13)
C10 C9 H9 120.6
C8 C9 H9 120.6
N1 C10 C9 123.12(12)
N1 C10 H10 118.4
C9 C10 H10 118.4
N1 C11 C12 123.45(13)
N1 C11 H11 118.3
C12 C11 H11 118.3
C11 C12 C8 118.73(13)
C11 C12 H12 120.6
C8 C12 H12 120.6
O4 C13 N2 123.06(11)
O4 C13 C8 121.35(12)
N2 C13 C8 115.54(11)
N3 C14 C15 130.51(11)
N3 C14 C18 119.59(12)
C15 C14 C18 109.86(12)
C14 C15 C16 104.05(11)
C14 C15 H15A 110.9
C16 C15 H15A 110.9
C14 C15 H15B 110.9
C16 C15 H15B 110.9
H15A C15 H15B 109
C17B C16 C15 111.3(3)
C17A C16 C15 105.17(17)
C17A C16 H16A 110.7
C15 C16 H16A 110.7
C17B C16 H16B 125.9
C17A C16 H16B 110.7
C15 C16 H16B 110.7
H16A C16 H16B 108.8
C17B C16 H16C 114.3
C17A C16 H16C 136.6
C15 C16 H16C 108.4
C17B C16 H16D 106.6
C15 C16 H16D 108.5
H16A C16 H16D 130.4
H16C C16 H16D 107.5
C16 C17A C18 105.17(17)
C16 C17A H17A 110.7
C18 C17A H17A 110.7
C16 C17A H17B 110.7
C18 C17A H17B 110.7
H17A C17A H17B 108.8
C16 C17B C18 106.6(5)
C16 C17B H17C 110.4
C18 C17B H17C 110.4
C16 C17B H17D 110.4
C18 C17B H17D 110.4
H17C C17B H17D 108.6
C17A C18 C14 103.64(15)
C17B C18 C14 107.1(3)
C17A C18 H18A 111
C17B C18 H18A 128.5
C14 C18 H18A 111
C17A C18 H18B 111
C14 C18 H18B 111
H18A C18 H18B 109
C17B C18 H18C 111.2
C14 C18 H18C 111.3
C17A C18 H18D 86
C17B C18 H18D 106.8
C14 C18 H18D 111.2
H18C C18 H18D 109.1
C10 N1 C11 117.58(11)
C13 N2 N3 117.25(11)
C13 N2 H2 120.9(10)
N3 N2 H2 120.0(10)
C14 N3 N2 117.81(11)

loop_
_geom_bond_atom_site_label_1
_geom_bond_atom_site_label_2
_geom_bond_distance
C1 C6 1.3879(19)
C1 C2 1.3911(19)
C1 C7 1.4946(18)
C2 C3 1.3881(17)
C2 H2A 0.95
C3 O3 1.3630(16)
C3 C4 1.3832(19)
C4 C5 1.380(2)
C4 H4 0.95
C5 C6 1.3812(19)
C5 H5 0.95
C6 H6 0.95
C7 O2 1.2144(16)
C7 O1 1.3148(16)
O1 H1 1.004(17)
O3 H3 0.873(18)
C8 C9 1.3843(18)
C8 C12 1.3890(19)
C8 C13 1.4997(17)
C9 C10 1.3798(18)
C9 H9 0.95
C10 N1 1.3312(17)
C10 H10 0.95
C11 N1 1.3356(18)
C11 C12 1.3711(18)
C11 H11 0.95
C12 H12 0.95
C13 O4 1.2261(15)
C13 N2 1.3562(17)
C14 N3 1.2775(18)
C14 C15 1.5009(19)
C14 C18 1.5093(18)
C15 C16 1.524(2)
C15 H15A 0.99
C15 H15B 0.99
C16 C17B 1.474(7)
C16 C17A 1.503(3)
C16 H16A 0.99
C16 H16B 0.99
C16 H16C 0.99
C16 H16D 0.99
C17A C18 1.506(3)
C17A H17A 0.99
C17A H17B 0.99
C17B C18 1.507(7)
C17B H17C 0.99
C17B H17D 0.99
C18 H18A 0.99
C18 H18B 0.99
C18 H18C 0.99
C18 H18D 0.99
N2 N3 1.3888(14)
N2 H2 0.847(16)

loop_
_geom_hbond_atom_site_label_D
_geom_hbond_atom_site_label_H
_geom_hbond_atom_site_label_A
_geom_hbond_distance_DH
_geom_hbond_distance_HA
_geom_hbond_distance_DA
_geom_hbond_angle_DHA
_geom_hbond_site_symmetry_A
O1 H1 N1 1.004(17) 1.628(17) 2.6302(14) 176.0(15) .
C10 H10 O2 0.95 2.71 3.3459(16) 125.1 .
O3 H3 N3 0.873(18) 1.940(19) 2.7845(15) 162.3(16) 2_646
O3 H3 O4 0.873(18) 2.647(16) 3.2630(13) 128.5(14) 2_646
N2 H2 O4 0.847(16) 2.357(16) 3.1924(15) 168.6(13) 4_575

loop_
_geom_torsion_atom_site_label_1
_geom_torsion_atom_site_label_2
_geom_torsion_atom_site_label_3
_geom_torsion_atom_site_label_4
_geom_torsion
C6 C1 C2 C3 -0.4(2)
C7 C1 C2 C3 -177.93(12)
C1 C2 C3 O3 -179.23(12)
C1 C2 C3 C4 1.8(2)
O3 C3 C4 C5 179.46(12)
C2 C3 C4 C5 -1.5(2)
C3 C4 C5 C6 -0.1(2)
C4 C5 C6 C1 1.5(2)
C2 C1 C6 C5 -1.2(2)
C7 C1 C6 C5 176.25(13)
C6 C1 C7 O2 15.2(2)
C2 C1 C7 O2 -167.30(14)
C6 C1 C7 O1 -164.04(12)
C2 C1 C7 O1 13.45(19)
C12 C8 C9 C10 0.2(2)
C13 C8 C9 C10 -177.08(12)
C8 C9 C10 N1 0.1(2)
N1 C11 C12 C8 -0.4(2)
C9 C8 C12 C11 -0.1(2)
C13 C8 C12 C11 177.32(12)
C9 C8 C13 O4 151.77(13)
C12 C8 C13 O4 -25.53(19)
C9 C8 C13 N2 -25.97(18)
C12 C8 C13 N2 156.73(12)
N3 C14 C15 C16 -176.07(16)
C18 C14 C15 C16 6.36(17)
C14 C15 C16 C17B 0.1(10)
C14 C15 C16 C17A -25.5(2)
C17B C16 C17A C18 -72.5(9)
C15 C16 C17A C18 35.6(3)
C17A C16 C17B C18 73.6(9)
C15 C16 C17B C18 -6.4(15)
C16 C17A C18 C17B 70.5(9)
C16 C17A C18 C14 -30.8(3)
C16 C17B C18 C17A -75.4(9)
C16 C17B C18 C14 10.1(15)
N3 C14 C18 C17A -162.9(2)
C15 C14 C18 C17A 15.0(2)
N3 C14 C18 C17B 171.7(9)
C15 C14 C18 C17B -10.4(9)
C9 C10 N1 C11 -0.6(2)
C12 C11 N1 C10 0.7(2)
O4 C13 N2 N3 1.87(18)
C8 C13 N2 N3 179.57(10)
C15 C14 N3 N2 3.2(2)
C18 C14 N3 N2 -179.39(12)
C13 N2 N3 C14 176.16(12)
